data_1543083
loop_
_publ_author_name
Kamni
'Singh, Vikram D.'
'Subbulakshmi, K. N.'
'Narayana, B.'
'Sarojini, B. K.'
'Anthal, Sumati'
'Kant, Rajni'

_publ_section_title
;
 (4<i>Z</i>)-2-Phenyl-1-{(<i>E</i>)-[4-(propan-2-yl)benzylidene]amino}-4-[(thiophen-2-yl)methylidene]-1<i>H</i>-imidazol-5(4<i>H</i>)-one
;
_journal_issue 4
_journal_name_full IUCrData
_journal_page_first x160587
_journal_paper_doi 10.1107/S2414314616005873
_journal_volume 1
_journal_year 2016
_chemical_formula_iupac 'C24 H21 N3 O S'
_chemical_formula_moiety 'C24 H21 N3 O S'
_chemical_formula_sum 'C24 H21 N3 O S'
_chemical_formula_weight 399.50
_chemical_name_systematic
(4<i>Z</i>)-2-Phenyl-1-{(<i>E</i>)-[4-(propan-2-yl)benzylidene]amino}-4-[(thiophen-2-yl)methylidene]-1<i>H</i>-imidazol-5(4<i>H</i>)-one
_space_group_IT_number 14
_symmetry_cell_setting monoclinic
_symmetry_space_group_name_Hall '-P 2ybc'
_symmetry_space_group_name_H-M 'P 1 21/c 1'
_atom_sites_solution_hydrogens geom
_atom_sites_solution_primary direct
_atom_sites_solution_secondary difmap
_audit_creation_method SHELXL-97
_cell_angle_alpha 90.00
_cell_angle_beta 103.354(8)
_cell_angle_gamma 90.00
_cell_formula_units_Z 4
_cell_length_a 15.8392(13)
_cell_length_b 12.9075(10)
_cell_length_c 10.3997(8)
_cell_measurement_reflns_used 1816
_cell_measurement_temperature 293(2)
_cell_measurement_theta_max 25.5830
_cell_measurement_theta_min 4.1000
_cell_volume 2068.7(3)
_computing_cell_refinement
;
CrysAlisPro (Oxford Diffraction,2010)
;
_computing_data_collection
;
CrysAlisPro (Oxford Diffraction,2010)
;
_computing_data_reduction
;
CrysAlisPro (Oxford Diffraction,2010)
;
_computing_molecular_graphics
;
ORTEP-3 for Windows (Farrugia, 2012)
;
_computing_publication_material
;
PLATON (Spek, 2009)
;
_computing_structure_refinement
;
SHELXL97 (Sheldrick, 2008)
;
_computing_structure_solution
;
SHELXS97 (Sheldrick, 2008)
;
_diffrn_ambient_temperature 293(2)
_diffrn_detector_area_resol_mean 16.1049
_diffrn_measured_fraction_theta_full 0.997
_diffrn_measured_fraction_theta_max 0.997
_diffrn_measurement_device_type 'Oxford Diffraction Xcalibur, Sapphire3'
_diffrn_measurement_method 'omega scans'
_diffrn_radiation_monochromator graphite
_diffrn_radiation_source 'fine-focus sealed tube'
_diffrn_radiation_type MoK\a
_diffrn_radiation_wavelength 0.71073
_diffrn_reflns_av_R_equivalents 0.0327
_diffrn_reflns_av_sigmaI/netI 0.0473
_diffrn_reflns_limit_h_max 19
_diffrn_reflns_limit_h_min -19
_diffrn_reflns_limit_k_max 15
_diffrn_reflns_limit_k_min -15
_diffrn_reflns_limit_l_max 12
_diffrn_reflns_limit_l_min -10
_diffrn_reflns_number 8085
_diffrn_reflns_theta_full 26.00
_diffrn_reflns_theta_max 26.00
_diffrn_reflns_theta_min 3.42
_diffrn_standards_decay_% 0
_diffrn_standards_interval_count 0
_diffrn_standards_interval_time 0
_diffrn_standards_number 0
_exptl_absorpt_coefficient_mu 0.176
_exptl_absorpt_correction_T_max 1.00000
_exptl_absorpt_correction_T_min 0.63609
_exptl_absorpt_correction_type multi-scan
_exptl_absorpt_process_details
;
(CrysAlisPRO; Oxford Diffraction, 2010
;
_exptl_crystal_colour yellow
_exptl_crystal_density_diffrn 1.283
_exptl_crystal_density_method 'not measured'
_exptl_crystal_description block
_exptl_crystal_F_000 840
_exptl_crystal_size_max 0.30
_exptl_crystal_size_mid 0.20
_exptl_crystal_size_min 0.20
_refine_diff_density_max 0.426
_refine_diff_density_min -0.337
_refine_ls_extinction_method none
_refine_ls_goodness_of_fit_ref 1.047
_refine_ls_hydrogen_treatment constr
_refine_ls_matrix_type full
_refine_ls_number_parameters 264
_refine_ls_number_reflns 4053
_refine_ls_number_restraints 0
_refine_ls_restrained_S_all 1.047
_refine_ls_R_factor_all 0.1203
_refine_ls_R_factor_gt 0.0743
_refine_ls_shift/su_max 0.001
_refine_ls_shift/su_mean 0.000
_refine_ls_structure_factor_coef Fsqd
_refine_ls_weighting_details 'calc w=1/[\s^2^(Fo^2^)+(0.1066P)^2^+1.5103P] where P=(Fo^2^+2Fc^2^)/3'
_refine_ls_weighting_scheme calc
_refine_ls_wR_factor_gt 0.2092
_refine_ls_wR_factor_ref 0.2469
_reflns_number_gt 2412
_reflns_number_total 4053
_reflns_threshold_expression I>2\s(I)
_cod_data_source_file hb4035sup1.cif
_cod_data_source_block I
_cod_original_sg_symbol_H-M 'P 21/c'
_cod_database_code 1543083

loop_
_symmetry_equiv_pos_as_xyz
'x, y, z'
'-x, y+1/2, -z+1/2'
'-x, -y, -z'
'x, -y-1/2, z-1/2'

loop_
_atom_site_type_symbol
_atom_site_label
_atom_site_fract_x
_atom_site_fract_y
_atom_site_fract_z
_atom_site_U_iso_or_equiv
_atom_site_adp_type
_atom_site_calc_flag
_atom_site_refinement_flags
_atom_site_occupancy
_atom_site_symmetry_multiplicity
S S1 0.48932(8) 0.61536(9) 0.93165(13) 0.0810(5) Uani d . 1 1
N N3 0.2515(2) 0.9237(3) 1.1960(3) 0.0596(8) Uani d . 1 1
N N1 0.37039(19) 0.7338(2) 1.0619(3) 0.0565(8) Uani d . 1 1
N N2 0.31414(19) 0.8713(2) 1.1460(3) 0.0586(8) Uani d . 1 1
O O1 0.3822(2) 1.0076(2) 1.0621(3) 0.0852(10) Uani d . 1 1
C C9 0.2618(2) 0.6909(3) 1.1846(4) 0.0521(9) Uani d . 1 1
C C17 0.1300(3) 1.0434(3) 1.2985(4) 0.0661(11) Uani d . 1 1
H H17 0.1079 0.9851 1.2497 0.079 Uiso calc R 1 1
C C8 0.3151(2) 0.7636(3) 1.1301(4) 0.0535(9) Uani d . 1 1
C C5 0.4681(2) 0.8271(3) 0.9533(4) 0.0639(10) Uani d . 1 1
H H5 0.4867 0.8930 0.9363 0.077 Uiso calc R 1 1
C C16 0.2157(2) 1.0712(3) 1.3090(4) 0.0557(9) Uani d . 1 1
C C6 0.4073(2) 0.8230(3) 1.0243(4) 0.0601(10) Uani d . 1 1
C C14 0.2251(3) 0.7125(3) 1.2905(4) 0.0634(10) Uani d . 1 1
H H14 0.2293 0.7789 1.3263 0.076 Uiso calc R 1 1
C C4 0.5077(2) 0.7429(3) 0.9007(4) 0.0602(10) Uani d . 1 1
C C15 0.2759(3) 1.0096(3) 1.2529(4) 0.0606(10) Uani d . 1 1
H H15 0.3322 1.0331 1.2588 0.073 Uiso calc R 1 1
C C19 0.1081(3) 1.1886(4) 1.4336(5) 0.0773(13) Uani d . 1 1
C C7 0.3709(3) 0.9153(3) 1.0755(4) 0.0646(11) Uani d . 1 1
C C13 0.1821(3) 0.6353(4) 1.3432(4) 0.0736(12) Uani d . 1 1
H H13 0.1591 0.6496 1.4158 0.088 Uiso calc R 1 1
C C10 0.2515(3) 0.5916(3) 1.1311(5) 0.0702(12) Uani d . 1 1
H H10 0.2744 0.5763 1.0587 0.084 Uiso calc R 1 1
C C21 0.2456(3) 1.1606(3) 1.3806(4) 0.0687(11) Uani d . 1 1
H H21 0.3025 1.1822 1.3874 0.082 Uiso calc R 1 1
C C18 0.0771(3) 1.1004(4) 1.3589(5) 0.0765(13) Uani d . 1 1
H H18 0.0197 1.0802 1.3502 0.092 Uiso calc R 1 1
C C3 0.5704(3) 0.7537(3) 0.8164(4) 0.0612(10) Uani d . 1 1
H H3 0.5913 0.8153 0.7894 0.073 Uiso calc R 1 1
C C20 0.1924(3) 1.2173(3) 1.4413(5) 0.0796(14) Uani d . 1 1
H H20 0.2140 1.2765 1.4886 0.096 Uiso calc R 1 1
C C1 0.5561(3) 0.5752(4) 0.8383(5) 0.0809(13) Uani d . 1 1
H H1 0.5669 0.5056 0.8249 0.097 Uiso calc R 1 1
C C11 0.2084(3) 0.5161(4) 1.1823(5) 0.0862(15) Uani d . 1 1
H H11 0.2028 0.4501 1.1455 0.103 Uiso calc R 1 1
C C2 0.5925(3) 0.6525(4) 0.7848(5) 0.0877(15) Uani d . 1 1
H H2 0.6302 0.6403 0.7300 0.105 Uiso calc R 1 1
C C22 0.0515(4) 1.2478(4) 1.5091(7) 0.112(2) Uani d . 1 1
H H22 0.0963 1.2742 1.5832 0.135 Uiso calc R 1 1
C C12 0.1736(3) 0.5381(4) 1.2884(5) 0.0834(14) Uani d . 1 1
H H12 0.1441 0.4870 1.3233 0.100 Uiso calc R 1 1
C C23 0.0029(5) 1.1847(5) 1.5790(6) 0.137(3) Uani d . 1 1
H H23A -0.0227 1.2276 1.6352 0.206 Uiso calc R 1 1
H H23B 0.0408 1.1350 1.6318 0.206 Uiso calc R 1 1
H H23C -0.0421 1.1492 1.5169 0.206 Uiso calc R 1 1
C C24 0.0168(5) 1.3427(5) 1.4508(7) 0.138(3) Uani d . 1 1
H H24A -0.0288 1.3286 1.3744 0.207 Uiso calc R 1 1
H H24B 0.0617 1.3818 1.4251 0.207 Uiso calc R 1 1
H H24C -0.0060 1.3818 1.5136 0.207 Uiso calc R 1 1

loop_
_atom_site_aniso_label
_atom_site_aniso_U_11
_atom_site_aniso_U_22
_atom_site_aniso_U_33
_atom_site_aniso_U_12
_atom_site_aniso_U_13
_atom_site_aniso_U_23
S1 0.0782(8) 0.0620(8) 0.1081(10) -0.0024(6) 0.0322(7) -0.0085(6)
N3 0.0539(18) 0.0530(19) 0.076(2) 0.0012(15) 0.0237(16) -0.0084(16)
N1 0.0487(17) 0.0492(18) 0.074(2) -0.0024(14) 0.0204(16) -0.0050(16)
N2 0.0534(18) 0.0491(19) 0.079(2) -0.0051(14) 0.0273(16) -0.0111(16)
O1 0.085(2) 0.0509(19) 0.135(3) -0.0133(15) 0.056(2) -0.0143(18)
C9 0.0396(18) 0.053(2) 0.062(2) -0.0018(16) 0.0080(16) -0.0053(18)
C17 0.060(2) 0.055(2) 0.085(3) -0.0010(19) 0.020(2) -0.009(2)
C8 0.0459(19) 0.051(2) 0.063(2) -0.0013(16) 0.0104(17) -0.0071(18)
C5 0.056(2) 0.054(2) 0.085(3) -0.0081(18) 0.025(2) -0.007(2)
C16 0.057(2) 0.048(2) 0.065(2) 0.0024(17) 0.0205(18) 0.0003(18)
C6 0.048(2) 0.057(2) 0.077(3) -0.0055(18) 0.0181(19) -0.010(2)
C14 0.066(2) 0.057(2) 0.069(2) 0.0005(19) 0.019(2) -0.0049(19)
C4 0.054(2) 0.057(2) 0.071(2) -0.0005(18) 0.0173(19) -0.002(2)
C15 0.055(2) 0.052(2) 0.080(3) -0.0061(18) 0.025(2) -0.009(2)
C19 0.089(3) 0.057(3) 0.099(3) 0.016(2) 0.049(3) 0.010(2)
C7 0.056(2) 0.054(3) 0.087(3) -0.0052(18) 0.024(2) -0.009(2)
C13 0.064(3) 0.082(3) 0.081(3) 0.002(2) 0.029(2) 0.009(3)
C10 0.065(3) 0.060(3) 0.089(3) -0.007(2) 0.025(2) -0.014(2)
C21 0.068(3) 0.055(2) 0.089(3) -0.008(2) 0.031(2) -0.009(2)
C18 0.057(2) 0.072(3) 0.107(3) 0.005(2) 0.033(2) 0.004(3)
C3 0.068(2) 0.048(2) 0.073(2) 0.0073(19) 0.026(2) -0.0071(19)
C20 0.099(4) 0.052(3) 0.101(3) 0.000(2) 0.050(3) -0.010(2)
C1 0.087(3) 0.067(3) 0.093(3) 0.008(3) 0.027(3) -0.017(3)
C11 0.085(3) 0.056(3) 0.126(4) -0.017(2) 0.044(3) -0.012(3)
C2 0.085(3) 0.101(4) 0.085(3) 0.005(3) 0.037(3) 0.000(3)
C22 0.131(5) 0.075(4) 0.160(5) 0.017(3) 0.094(5) 0.000(4)
C12 0.068(3) 0.072(3) 0.115(4) -0.011(2) 0.031(3) 0.014(3)
C23 0.188(7) 0.120(5) 0.145(5) 0.066(5) 0.123(5) 0.049(4)
C24 0.196(7) 0.094(4) 0.164(6) 0.077(5) 0.126(6) 0.050(4)

loop_
_atom_type_symbol
_atom_type_description
_atom_type_scat_dispersion_real
_atom_type_scat_dispersion_imag
_atom_type_scat_source
C C 0.0033 0.0016 'International Tables Vol C Tables 4.2.6.8 and 6.1.1.4'
H H 0.0000 0.0000 'International Tables Vol C Tables 4.2.6.8 and 6.1.1.4'
N N 0.0061 0.0033 'International Tables Vol C Tables 4.2.6.8 and 6.1.1.4'
O O 0.0106 0.0060 'International Tables Vol C Tables 4.2.6.8 and 6.1.1.4'
S S 0.1246 0.1234 'International Tables Vol C Tables 4.2.6.8 and 6.1.1.4'

loop_
_geom_angle_atom_site_label_1
_geom_angle_atom_site_label_2
_geom_angle_atom_site_label_3
_geom_angle
C1 S1 C4 91.8(2)
C15 N3 N2 115.4(3)
C8 N1 C6 106.8(3)
N3 N2 C8 123.5(3)
N3 N2 C7 126.4(3)
C8 N2 C7 108.4(3)
C14 C9 C10 118.1(4)
C14 C9 C8 124.3(4)
C10 C9 C8 117.5(3)
C18 C17 C16 121.1(4)
C18 C17 H17 119.5
C16 C17 H17 119.5
N1 C8 N2 112.5(3)
N1 C8 C9 122.8(3)
N2 C8 C9 124.7(3)
C6 C5 C4 128.0(4)
C6 C5 H5 116.0
C4 C5 H5 116.0
C17 C16 C21 117.6(3)
C17 C16 C15 123.0(4)
C21 C16 C15 119.4(3)
C5 C6 N1 126.2(4)
C5 C6 C7 123.8(4)
N1 C6 C7 110.0(3)
C9 C14 C13 120.1(4)
C9 C14 H14 119.9
C13 C14 H14 119.9
C5 C4 C3 124.9(4)
C5 C4 S1 123.4(3)
C3 C4 S1 111.6(3)
N3 C15 C16 120.2(3)
N3 C15 H15 119.9
C16 C15 H15 119.9
C20 C19 C18 117.7(4)
C20 C19 C22 121.0(5)
C18 C19 C22 121.3(5)
O1 C7 N2 125.8(4)
O1 C7 C6 132.0(4)
N2 C7 C6 102.2(3)
C12 C13 C14 120.2(4)
C12 C13 H13 119.9
C14 C13 H13 119.9
C11 C10 C9 121.6(4)
C11 C10 H10 119.2
C9 C10 H10 119.2
C20 C21 C16 121.1(4)
C20 C21 H21 119.5
C16 C21 H21 119.5
C17 C18 C19 121.1(4)
C17 C18 H18 119.4
C19 C18 H18 119.4
C2 C3 C4 106.8(4)
C2 C3 H3 126.6
C4 C3 H3 126.6
C19 C20 C21 121.4(4)
C19 C20 H20 119.3
C21 C20 H20 119.3
C2 C1 S1 113.6(4)
C2 C1 H1 123.2
S1 C1 H1 123.2
C10 C11 C12 119.7(5)
C10 C11 H11 120.2
C12 C11 H11 120.2
C1 C2 C3 116.1(4)
C1 C2 H2 121.9
C3 C2 H2 121.9
C24 C22 C23 120.5(5)
C24 C22 C19 115.4(5)
C23 C22 C19 115.2(5)
C24 C22 H22 100.1
C23 C22 H22 100.1
C19 C22 H22 100.1
C13 C12 C11 120.3(4)
C13 C12 H12 119.9
C11 C12 H12 119.9
C22 C23 H23A 109.5
C22 C23 H23B 109.5
H23A C23 H23B 109.5
C22 C23 H23C 109.5
H23A C23 H23C 109.5
H23B C23 H23C 109.5
C22 C24 H24A 109.5
C22 C24 H24B 109.5
H24A C24 H24B 109.5
C22 C24 H24C 109.5
H24A C24 H24C 109.5
H24B C24 H24C 109.5

loop_
_geom_bond_atom_site_label_1
_geom_bond_atom_site_label_2
_geom_bond_distance
S1 C1 1.675(5)
S1 C4 1.715(4)
N3 C15 1.274(5)
N3 N2 1.397(4)
N1 C8 1.306(4)
N1 C6 1.388(5)
N2 C8 1.400(5)
N2 C7 1.405(5)
O1 C7 1.218(5)
C9 C14 1.387(5)
C9 C10 1.392(5)
C9 C8 1.461(5)
C17 C18 1.372(6)
C17 C16 1.384(5)
C17 H17 0.9300
C5 C6 1.343(5)
C5 C4 1.426(6)
C5 H5 0.9300
C16 C21 1.395(5)
C16 C15 1.463(5)
C6 C7 1.476(6)
C14 C13 1.389(6)
C14 H14 0.9300
C4 C3 1.474(5)
C15 H15 0.9300
C19 C20 1.369(6)
C19 C18 1.402(6)
C19 C22 1.526(6)
C13 C12 1.372(7)
C13 H13 0.9300
C10 C11 1.366(6)
C10 H10 0.9300
C21 C20 1.376(6)
C21 H21 0.9300
C18 H18 0.9300
C3 C2 1.410(6)
C3 H3 0.9300
C20 H20 0.9300
C1 C2 1.336(7)
C1 H1 0.9300
C11 C12 1.372(7)
C11 H11 0.9300
C2 H2 0.9300
C22 C24 1.419(7)
C22 C23 1.429(7)
C22 H22 0.9800
C12 H12 0.9300
C23 H23A 0.9600
C23 H23B 0.9600
C23 H23C 0.9600
C24 H24A 0.9600
C24 H24B 0.9600
C24 H24C 0.9600

loop_
_geom_hbond_atom_site_label_D
_geom_hbond_atom_site_label_H
_geom_hbond_atom_site_label_A
_geom_hbond_site_symmetry_A
_geom_hbond_distance_DH
_geom_hbond_distance_HA
_geom_hbond_distance_DA
_geom_hbond_angle_DHA
_geom_hbond_publ_flag
C14 H14 N3 . 0.93 2.38 2.960(5) 120 y
C5 H5 O1 3_677 0.93 2.44 3.221(5) 142 y
C3 H3 O1 3_677 0.93 2.74 3.349(5) 124 y

loop_
_geom_torsion_atom_site_label_1
_geom_torsion_atom_site_label_2
_geom_torsion_atom_site_label_3
_geom_torsion_atom_site_label_4
_geom_torsion
C15 N3 N2 C8 153.1(4)
C15 N3 N2 C7 -43.6(5)
C6 N1 C8 N2 -2.2(4)
C6 N1 C8 C9 178.7(3)
N3 N2 C8 N1 169.3(3)
C7 N2 C8 N1 3.4(4)
N3 N2 C8 C9 -11.6(6)
C7 N2 C8 C9 -177.6(4)
C14 C9 C8 N1 157.6(4)
C10 C9 C8 N1 -18.7(5)
C14 C9 C8 N2 -21.4(6)
C10 C9 C8 N2 162.3(4)
C18 C17 C16 C21 -1.5(6)
C18 C17 C16 C15 176.3(4)
C4 C5 C6 N1 0.3(7)
C4 C5 C6 C7 179.4(4)
C8 N1 C6 C5 179.5(4)
C8 N1 C6 C7 0.3(4)
C10 C9 C14 C13 2.2(6)
C8 C9 C14 C13 -174.1(4)
C6 C5 C4 C3 176.0(4)
C6 C5 C4 S1 -5.4(6)
C1 S1 C4 C5 179.8(4)
C1 S1 C4 C3 -1.4(3)
N2 N3 C15 C16 180.0(3)
C17 C16 C15 N3 -3.1(6)
C21 C16 C15 N3 174.6(4)
N3 N2 C7 O1 10.4(7)
C8 N2 C7 O1 175.8(4)
N3 N2 C7 C6 -168.3(3)
C8 N2 C7 C6 -2.9(4)
C5 C6 C7 O1 3.8(8)
N1 C6 C7 O1 -176.9(5)
C5 C6 C7 N2 -177.6(4)
N1 C6 C7 N2 1.7(4)
C9 C14 C13 C12 -1.9(6)
C14 C9 C10 C11 -1.6(6)
C8 C9 C10 C11 174.9(4)
C17 C16 C21 C20 1.6(6)
C15 C16 C21 C20 -176.2(4)
C16 C17 C18 C19 -0.2(7)
C20 C19 C18 C17 1.7(7)
C22 C19 C18 C17 -175.6(5)
C5 C4 C3 C2 -179.2(4)
S1 C4 C3 C2 2.1(4)
C18 C19 C20 C21 -1.5(7)
C22 C19 C20 C21 175.8(5)
C16 C21 C20 C19 -0.2(7)
C4 S1 C1 C2 0.4(4)
C9 C10 C11 C12 0.6(7)
S1 C1 C2 C3 0.9(6)
C4 C3 C2 C1 -1.9(6)
C20 C19 C22 C24 78.6(8)
C18 C19 C22 C24 -104.2(7)
C20 C19 C22 C23 -133.9(6)
C18 C19 C22 C23 43.3(8)
C14 C13 C12 C11 0.9(7)
C10 C11 C12 C13 -0.2(8)

_cod_database_fobs_code 1543083
